data_4505916
loop_
_publ_author_name
'Cole, Jacqueline M.'
'Waddell, Paul G.'
'Jayatilaka, Dylan'

_publ_section_title
;
 Solid-State Dilution of Dihydroxybenzophenones with 4,13-Diaza-18-crown-6
 for Photocrystallographic Studies
;
_journal_issue 5
_journal_name_full 'Crystal Growth &amp; Design'
_journal_page_first 2277
_journal_paper_doi 10.1021/cg201558h
_journal_volume 12
_journal_year 2012
_chemical_formula_moiety 'C12 H26 N2 O4, 2(C13 H10 O3)'
_chemical_formula_sum 'C38 H46 N2 O10'
_chemical_formula_weight 690.77
_chemical_name_systematic
;
 2,4-dihydroxybenzophenone, 4,13-diaza-18-crown-6
;
_space_group_IT_number 2
_symmetry_cell_setting triclinic
_symmetry_space_group_name_Hall '-P 1'
_symmetry_space_group_name_H-M 'P -1'
_atom_sites_solution_hydrogens geom
_atom_sites_solution_primary direct
_atom_sites_solution_secondary difmap
_cell_angle_alpha 63.925(4)
_cell_angle_beta 72.701(4)
_cell_angle_gamma 87.720(4)
_cell_formula_units_Z 1
_cell_length_a 9.7905(7)
_cell_length_b 9.9569(8)
_cell_length_c 10.8028(9)
_cell_measurement_reflns_used 44386
_cell_measurement_temperature 180(2)
_cell_measurement_theta_max 27.485
_cell_measurement_theta_min 0.998
_cell_volume 898.03(13)
_computing_molecular_graphics 'SHELXTL-PLUS (Sheldrick, 1995)'
_computing_publication_material 'SHELXL-97 (Sheldrick, 1997)'
_computing_structure_refinement 'SHELXL-97 (Sheldrick, 1997)'
_computing_structure_solution 'SHELXS-97 (Sheldrick, 1990)'
_diffrn_ambient_temperature 180(2)
_diffrn_measured_fraction_theta_full 0.994
_diffrn_measured_fraction_theta_max 0.994
_diffrn_measurement_device_type 'Nonius Kappa CCD'
_diffrn_measurement_method '\w scans'
_diffrn_radiation_monochromator graphite
_diffrn_radiation_source 'fine-focus sealed tube'
_diffrn_radiation_type MoK\a
_diffrn_radiation_wavelength 0.71070
_diffrn_reflns_av_R_equivalents 0.0658
_diffrn_reflns_av_sigmaI/netI 0.0623
_diffrn_reflns_limit_h_max 12
_diffrn_reflns_limit_h_min -12
_diffrn_reflns_limit_k_max 12
_diffrn_reflns_limit_k_min -12
_diffrn_reflns_limit_l_max 14
_diffrn_reflns_limit_l_min -13
_diffrn_reflns_number 24110
_diffrn_reflns_theta_full 27.57
_diffrn_reflns_theta_max 27.57
_diffrn_reflns_theta_min 2.21
_exptl_absorpt_coefficient_mu 0.092
_exptl_absorpt_correction_T_max 0.994
_exptl_absorpt_correction_T_min 0.985
_exptl_absorpt_correction_type multi-scan
_exptl_absorpt_process_details SORTAV
_exptl_crystal_colour colourless
_exptl_crystal_density_diffrn 1.277
_exptl_crystal_density_method 'not measured'
_exptl_crystal_description block
_exptl_crystal_F_000 368
_exptl_crystal_size_max 0.23
_exptl_crystal_size_mid 0.14
_exptl_crystal_size_min 0.07
_refine_diff_density_max 0.174
_refine_diff_density_min -0.255
_refine_diff_density_rms 0.048
_refine_ls_extinction_method none
_refine_ls_goodness_of_fit_ref 1.038
_refine_ls_hydrogen_treatment mixed
_refine_ls_matrix_type full
_refine_ls_number_parameters 318
_refine_ls_number_reflns 4129
_refine_ls_number_restraints 0
_refine_ls_restrained_S_all 1.038
_refine_ls_R_factor_all 0.0963
_refine_ls_R_factor_gt 0.0501
_refine_ls_shift/su_max 0.000
_refine_ls_shift/su_mean 0.000
_refine_ls_structure_factor_coef Fsqd
_refine_ls_weighting_details 'calc w=1/[\s^2^(Fo^2^)+(0.0715P)^2^+0.0000P] where P=(Fo^2^+2Fc^2^)/3'
_refine_ls_weighting_scheme calc
_refine_ls_wR_factor_gt 0.1117
_refine_ls_wR_factor_ref 0.1325
_reflns_number_gt 2557
_reflns_number_total 4129
_reflns_threshold_expression >2sigma(I)
_cod_data_source_file cg201558h_si_001.cif
_cod_data_source_block pr0004
_cod_depositor_comments
;
The following automatic conversions were performed:

'_exptl_absorpt_correction_type' value 'Multi-Scan' changed to
'multi-scan' according to
/home/saulius/struct/CIF-dictionaries/cif_core.dic dictionary named
'cif_core.dic' version 2.4.1 from 2010-06-29.

Automatic conversion script
Id: cif_fix_values 1715 2011-07-08 13:25:40Z adriana 
;
_cod_original_cell_volume 898.03(12)
_cod_original_sg_symbol_H-M P-1
_cod_database_code 4505916

loop_
_symmetry_equiv_pos_as_xyz
'x, y, z'
'-x, -y, -z'

loop_
_atom_site_label
_atom_site_fract_x
_atom_site_fract_y
_atom_site_fract_z
_atom_site_U_iso_or_equiv
_atom_site_adp_type
_atom_site_calc_flag
_atom_site_occupancy
_atom_site_type_symbol
O1 0.69948(12) 0.72863(13) 0.03282(13) 0.0527(3) Uani d 1 O
O3 0.16156(12) 0.88830(13) 0.41979(13) 0.0499(3) Uani d 1 O
O2 0.61680(12) 0.94959(13) 0.08881(13) 0.0495(3) Uani d 1 O
C1 0.60104(15) 0.47820(18) 0.18641(17) 0.0387(4) Uani d 1 C
C2 0.58456(17) 0.3747(2) 0.32946(19) 0.0458(4) Uani d 1 C
C3 0.59632(18) 0.2246(2) 0.3654(2) 0.0490(4) Uani d 1 C
C4 0.62060(17) 0.1750(2) 0.2606(2) 0.0480(4) Uani d 1 C
C5 0.63686(17) 0.2755(2) 0.1186(2) 0.0468(4) Uani d 1 C
C6 0.62941(16) 0.4268(2) 0.08149(19) 0.0423(4) Uani d 1 C
C7 0.59931(16) 0.64268(19) 0.14096(17) 0.0412(4) Uani d 1 C
C8 0.48571(15) 0.70258(18) 0.21738(17) 0.0383(4) Uani d 1 C
C9 0.49781(15) 0.85574(18) 0.18658(16) 0.0382(4) Uani d 1 C
C10 0.38846(16) 0.91450(19) 0.25547(17) 0.0407(4) Uani d 1 C
C11 0.26328(16) 0.82422(18) 0.35630(17) 0.0402(4) Uani d 1 C
C12 0.24792(17) 0.6725(2) 0.38793(19) 0.0458(4) Uani d 1 C
C13 0.35672(16) 0.6143(2) 0.31959(18) 0.0439(4) Uani d 1 C
H3O 0.059(3) 0.823(3) 0.471(3) 0.104(8) Uiso d 1 H
H2O 0.670(2) 0.893(2) 0.045(2) 0.079(7) Uiso d 1 H
H3 0.5854(18) 0.155(2) 0.4633(19) 0.054(5) Uiso d 1 H
H4 0.6275(18) 0.069(2) 0.2893(19) 0.057(5) Uiso d 1 H
H5 0.6538(19) 0.240(2) 0.046(2) 0.063(5) Uiso d 1 H
H6 0.6410(15) 0.5008(18) -0.0185(18) 0.038(4) Uiso d 1 H
H2 0.5668(17) 0.4129(18) 0.4013(18) 0.049(5) Uiso d 1 H
H13 0.3443(17) 0.511(2) 0.3383(17) 0.045(4) Uiso d 1 H
H12 0.1601(19) 0.609(2) 0.4607(19) 0.052(5) Uiso d 1 H
H10 0.3961(17) 1.015(2) 0.2342(16) 0.045(4) Uiso d 1 H
N1 -0.09929(13) 0.75594(17) 0.52893(14) 0.0406(3) Uani d 1 N
O4 -0.09242(11) 0.73272(13) 0.27737(11) 0.0481(3) Uani d 1 O
O5 -0.07291(11) 0.50099(12) 0.77126(11) 0.0430(3) Uani d 1 O
C14 -0.0041(2) 0.7455(2) 0.14108(19) 0.0477(4) Uani d 1 C
C15 -0.1028(2) 0.8744(2) 0.27846(19) 0.0498(4) Uani d 1 C
C16 -0.17974(19) 0.8490(2) 0.43113(19) 0.0486(4) Uani d 1 C
C17 -0.16041(18) 0.7378(2) 0.67783(18) 0.0440(4) Uani d 1 C
C18 -0.07083(18) 0.64447(19) 0.7687(2) 0.0437(4) Uani d 1 C
C19 0.0055(2) 0.4034(2) 0.8603(2) 0.0477(4) Uani d 1 C
H1N -0.0990(17) 0.669(2) 0.5290(17) 0.041(5) Uiso d 1 H
H14B 0.0974(18) 0.7856(17) 0.1219(16) 0.043(4) Uiso d 1 H
H14A -0.0447(17) 0.8194(19) 0.0582(18) 0.052(5) Uiso d 1 H
H15B -0.1584(17) 0.9383(19) 0.2107(18) 0.051(5) Uiso d 1 H
H15A -0.008(2) 0.9256(19) 0.2447(18) 0.053(5) Uiso d 1 H
H16B -0.1869(16) 0.949(2) 0.4331(16) 0.046(4) Uiso d 1 H
H16A -0.282(2) 0.8017(19) 0.4623(17) 0.053(5) Uiso d 1 H
H17A -0.2624(18) 0.6892(17) 0.7251(16) 0.043(4) Uiso d 1 H
H17B -0.1606(17) 0.839(2) 0.6742(16) 0.046(4) Uiso d 1 H
H18B 0.0341(17) 0.6944(17) 0.7255(16) 0.039(4) Uiso d 1 H
H18A -0.1095(18) 0.6328(19) 0.866(2) 0.048(5) Uiso d 1 H
H19B 0.107(2) 0.448(2) 0.8246(19) 0.062(5) Uiso d 1 H
H19A -0.0424(19) 0.3870(19) 0.965(2) 0.057(5) Uiso d 1 H

loop_
_atom_site_aniso_label
_atom_site_aniso_U_11
_atom_site_aniso_U_22
_atom_site_aniso_U_33
_atom_site_aniso_U_12
_atom_site_aniso_U_13
_atom_site_aniso_U_23
O1 0.0450(7) 0.0471(7) 0.0539(7) 0.0021(5) 0.0013(6) -0.0225(6)
O3 0.0403(7) 0.0449(7) 0.0640(8) 0.0058(5) -0.0040(6) -0.0319(6)
O2 0.0423(6) 0.0421(7) 0.0526(7) -0.0031(5) 0.0010(6) -0.0206(6)
C1 0.0279(8) 0.0440(10) 0.0452(10) 0.0065(7) -0.0083(7) -0.0232(8)
C2 0.0417(9) 0.0537(12) 0.0458(10) 0.0095(8) -0.0121(8) -0.0269(9)
C3 0.0442(10) 0.0496(11) 0.0490(11) 0.0093(8) -0.0167(9) -0.0175(9)
C4 0.0392(9) 0.0418(11) 0.0638(13) 0.0086(8) -0.0152(8) -0.0254(10)
C5 0.0385(9) 0.0516(11) 0.0544(11) 0.0055(8) -0.0085(8) -0.0312(10)
C6 0.0344(8) 0.0465(11) 0.0435(10) 0.0036(7) -0.0077(7) -0.0206(9)
C7 0.0361(8) 0.0453(10) 0.0443(10) 0.0036(7) -0.0109(8) -0.0228(8)
C8 0.0334(8) 0.0396(9) 0.0444(9) 0.0053(7) -0.0122(7) -0.0211(7)
C9 0.0337(8) 0.0403(10) 0.0383(9) 0.0012(7) -0.0086(7) -0.0171(7)
C10 0.0418(9) 0.0333(9) 0.0466(10) 0.0029(7) -0.0118(8) -0.0187(8)
C11 0.0343(8) 0.0437(10) 0.0464(10) 0.0077(7) -0.0106(7) -0.0250(8)
C12 0.0334(8) 0.0422(10) 0.0568(11) 0.0006(7) -0.0040(8) -0.0240(8)
C13 0.0359(9) 0.0386(10) 0.0573(11) 0.0034(7) -0.0098(8) -0.0245(8)
N1 0.0387(7) 0.0369(8) 0.0441(8) 0.0097(6) -0.0067(6) -0.0206(7)
O4 0.0506(7) 0.0451(7) 0.0434(7) 0.0111(5) -0.0086(5) -0.0198(5)
O5 0.0463(6) 0.0446(7) 0.0455(6) 0.0107(5) -0.0185(5) -0.0244(5)
C14 0.0483(10) 0.0532(11) 0.0379(10) 0.0127(9) -0.0122(8) -0.0186(8)
C15 0.0550(11) 0.0412(11) 0.0502(11) 0.0158(9) -0.0173(9) -0.0182(9)
C16 0.0454(10) 0.0473(11) 0.0548(11) 0.0177(8) -0.0153(9) -0.0257(9)
C17 0.0401(9) 0.0420(11) 0.0463(10) 0.0053(8) -0.0024(8) -0.0237(8)
C18 0.0412(9) 0.0488(11) 0.0452(11) 0.0037(8) -0.0079(8) -0.0281(9)
C19 0.0441(10) 0.0593(12) 0.0432(11) 0.0130(9) -0.0175(8) -0.0242(9)

loop_
_atom_type_symbol
_atom_type_description
_atom_type_scat_dispersion_real
_atom_type_scat_dispersion_imag
_atom_type_scat_source
C C 0.0033 0.0016 'International Tables Vol C Tables 4.2.6.8 and 6.1.1.4'
H H 0.0000 0.0000 'International Tables Vol C Tables 4.2.6.8 and 6.1.1.4'
N N 0.0061 0.0033 'International Tables Vol C Tables 4.2.6.8 and 6.1.1.4'
O O 0.0106 0.0060 'International Tables Vol C Tables 4.2.6.8 and 6.1.1.4'

loop_
_geom_angle_atom_site_label_1
_geom_angle_atom_site_label_2
_geom_angle_atom_site_label_3
_geom_angle
_geom_angle_site_symmetry_1
_geom_angle_site_symmetry_3
C11 O3 H3O 112.9(13) . .
C9 O2 H2O 104.2(13) . .
C6 C1 C2 118.65(16) . .
C6 C1 C7 119.12(15) . .
C2 C1 C7 122.09(14) . .
C3 C2 C1 120.32(17) . .
C3 C2 H2 122.0(10) . .
C1 C2 H2 117.6(10) . .
C2 C3 C4 120.22(18) . .
C2 C3 H3 119.5(10) . .
C4 C3 H3 120.3(10) . .
C5 C4 C3 120.31(18) . .
C5 C4 H4 121.5(10) . .
C3 C4 H4 118.2(10) . .
C4 C5 C6 119.55(17) . .
C4 C5 H5 119.9(11) . .
C6 C5 H5 120.6(11) . .
C5 C6 C1 120.89(17) . .
C5 C6 H6 121.4(9) . .
C1 C6 H6 117.7(9) . .
O1 C7 C8 120.72(15) . .
O1 C7 C1 117.44(14) . .
C8 C7 C1 121.84(13) . .
C13 C8 C9 117.03(14) . .
C13 C8 C7 122.31(14) . .
C9 C8 C7 120.59(13) . .
O2 C9 C10 117.81(14) . .
O2 C9 C8 121.26(14) . .
C10 C9 C8 120.93(14) . .
C9 C10 C11 120.58(15) . .
C9 C10 H10 120.8(10) . .
C11 C10 H10 118.6(10) . .
O3 C11 C10 117.52(14) . .
O3 C11 C12 122.79(14) . .
C10 C11 C12 119.69(15) . .
C13 C12 C11 119.65(15) . .
C13 C12 H12 120.9(10) . .
C11 C12 H12 119.4(10) . .
C12 C13 C8 122.12(16) . .
C12 C13 H13 119.6(10) . .
C8 C13 H13 118.3(10) . .
C17 N1 C16 113.44(13) . .
C17 N1 H1N 110.0(11) . .
C16 N1 H1N 107.2(10) . .
C15 O4 C14 111.65(13) . .
C18 O5 C19 111.57(12) . .
O4 C14 C19 110.18(15) . 2_566
O4 C14 H14B 109.3(9) . .
C19 C14 H14B 110.6(9) 2_566 .
O4 C14 H14A 109.9(9) . .
C19 C14 H14A 107.2(9) 2_566 .
H14B C14 H14A 109.6(12) . .
O4 C15 C16 108.28(14) . .
O4 C15 H15B 109.5(9) . .
C16 C15 H15B 110.3(9) . .
O4 C15 H15A 109.8(10) . .
C16 C15 H15A 110.5(10) . .
H15B C15 H15A 108.5(14) . .
N1 C16 C15 110.14(14) . .
N1 C16 H16B 109.2(9) . .
C15 C16 H16B 108.8(9) . .
N1 C16 H16A 112.2(9) . .
C15 C16 H16A 109.4(9) . .
H16B C16 H16A 107.0(13) . .
N1 C17 C18 109.88(13) . .
N1 C17 H17A 112.8(9) . .
C18 C17 H17A 108.6(9) . .
N1 C17 H17B 108.2(9) . .
C18 C17 H17B 109.8(9) . .
H17A C17 H17B 107.6(13) . .
O5 C18 C17 108.14(13) . .
O5 C18 H18B 109.6(9) . .
C17 C18 H18B 110.5(8) . .
O5 C18 H18A 109.2(10) . .
C17 C18 H18A 110.4(10) . .
H18B C18 H18A 108.9(13) . .
O5 C19 C14 110.56(14) . 2_566
O5 C19 H19B 110.2(11) . .
C14 C19 H19B 108.8(11) 2_566 .
O5 C19 H19A 108.9(10) . .
C14 C19 H19A 108.2(10) 2_566 .
H19B C19 H19A 110.2(14) . .

loop_
_geom_bond_atom_site_label_1
_geom_bond_atom_site_label_2
_geom_bond_site_symmetry_2
_geom_bond_distance
O1 C7 . 1.2512(18)
O3 C11 . 1.3406(18)
O3 H3O . 1.07(3)
O2 C9 . 1.3540(18)
O2 H2O . 0.94(2)
C1 C6 . 1.391(2)
C1 C2 . 1.393(2)
C1 C7 . 1.490(2)
C2 C3 . 1.379(2)
C2 H2 . 0.975(18)
C3 C4 . 1.380(3)
C3 H3 . 0.950(17)
C4 C5 . 1.378(3)
C4 H4 . 0.962(19)
C5 C6 . 1.382(2)
C5 H5 . 0.97(2)
C6 H6 . 0.978(16)
C7 C8 . 1.452(2)
C8 C13 . 1.412(2)
C8 C9 . 1.413(2)
C9 C10 . 1.379(2)
C10 C11 . 1.389(2)
C10 H10 . 0.928(17)
C11 C12 . 1.398(2)
C12 C13 . 1.369(2)
C12 H12 . 0.982(18)
C13 H13 . 0.963(18)
N1 C17 . 1.469(2)
N1 C16 . 1.474(2)
N1 H1N . 0.863(18)
O4 C15 . 1.415(2)
O4 C14 . 1.421(2)
O5 C18 . 1.418(2)
O5 C19 . 1.4200(19)
C14 C19 2_566 1.491(3)
C14 H14B . 1.013(16)
C14 H14A . 1.054(17)
C15 C16 . 1.504(2)
C15 H15B . 1.019(17)
C15 H15A . 0.962(18)
C16 H16B . 1.006(18)
C16 H16A . 1.021(18)
C17 C18 . 1.498(2)
C17 H17A . 1.005(16)
C17 H17B . 0.992(17)
C18 H18B . 1.035(15)
C18 H18A . 0.959(18)
C19 C14 2_566 1.491(3)
C19 H19B . 0.998(19)
C19 H19A . 1.027(19)

loop_
_geom_hbond_atom_site_label_D
_geom_hbond_atom_site_label_H
_geom_hbond_atom_site_label_A
_geom_hbond_distance_DH
_geom_hbond_distance_HA
_geom_hbond_distance_DA
_geom_hbond_angle_DHA
O2 H2O O1 0.94(2) 1.70(2) 2.5687(17) 151.7(19)
O3 H3O N1 1.07(3) 1.54(3) 2.6001(17) 170(2)
